data_7008283
loop_
_publ_author_name
'Burke, Anthony'
'Ellis, David'
'Ferrer, Daniel'
'Ormsby, Daniel L.'
'Rosair, Georgina M.'
'Welch, Alan J.'

_publ_section_title
;
 Synthetic, spectroscopic, computational and structural studies of some
 13-vertex ruthenacarboranes.
;
_journal_issue 9
_journal_name_full 'Dalton transactions (Cambridge, England : 2003)'
_journal_page_first 1716
_journal_page_last 1721
_journal_paper_doi 10.1039/b500944h
_journal_year 2005
_chemical_formula_moiety 'C12 H26 B10 Ru'
_chemical_formula_sum 'C12 H26 B10 Ru'
_chemical_formula_weight 379.50
_chemical_name_systematic
;
?
;
_space_group_IT_number 14
_symmetry_cell_setting monoclinic
_symmetry_space_group_name_Hall '-P 2ybc'
_symmetry_space_group_name_H-M 'P 1 21/c 1'
_atom_sites_solution_hydrogens geom
_atom_sites_solution_primary direct
_atom_sites_solution_secondary difmap
_audit_creation_method SHELXL-97
_cell_angle_alpha 90.00
_cell_angle_beta 114.52(2)
_cell_angle_gamma 90.00
_cell_formula_units_Z 8
_cell_length_a 14.299(4)
_cell_length_b 17.537(2)
_cell_length_c 15.437(2)
_cell_measurement_reflns_used 28
_cell_measurement_temperature 160(2)
_cell_measurement_theta_max 12.51
_cell_measurement_theta_min 4.51
_cell_volume 3521.9(13)
_computing_cell_refinement 'Bruker XSCANS'
_computing_data_collection 'Bruker XSCANS'
_computing_data_reduction 'Bruker SHELXTL'
_computing_molecular_graphics 'Bruker SHELXTL'
_computing_publication_material 'Bruker SHELXTL'
_computing_structure_refinement 'SHELXL-97 (Sheldrick, 1997)'
_computing_structure_solution 'SHELXS-97 (Sheldrick, 1990)'
_diffrn_ambient_temperature 160(2)
_diffrn_measured_fraction_theta_full 0.910
_diffrn_measured_fraction_theta_max 0.910
_diffrn_measurement_device_type 'Bruker P4'
_diffrn_measurement_method '\w scans'
_diffrn_radiation_monochromator graphite
_diffrn_radiation_source 'fine-focus sealed tube'
_diffrn_radiation_type MoK\a
_diffrn_radiation_wavelength 0.71073
_diffrn_reflns_av_R_equivalents 0.0415
_diffrn_reflns_av_sigmaI/netI 0.0362
_diffrn_reflns_limit_h_max 16
_diffrn_reflns_limit_h_min -1
_diffrn_reflns_limit_k_max 20
_diffrn_reflns_limit_k_min -1
_diffrn_reflns_limit_l_max 17
_diffrn_reflns_limit_l_min -18
_diffrn_reflns_number 6725
_diffrn_reflns_theta_full 25.00
_diffrn_reflns_theta_max 25.00
_diffrn_reflns_theta_min 1.86
_diffrn_standards_decay_% 0
_diffrn_standards_interval_count 97
_diffrn_standards_number 3
_exptl_absorpt_coefficient_mu 0.877
_exptl_absorpt_correction_T_max 0.9321
_exptl_absorpt_correction_T_min 0.5743
_exptl_absorpt_correction_type psi-scan
_exptl_absorpt_process_details 'North et al., 1968'
_exptl_crystal_colour yellow
_exptl_crystal_density_diffrn 1.431
_exptl_crystal_density_method 'not measured'
_exptl_crystal_description plate
_exptl_crystal_F_000 1536
_exptl_crystal_size_max 0.82
_exptl_crystal_size_mid 0.64
_exptl_crystal_size_min 0.24
_refine_diff_density_max 0.561
_refine_diff_density_min -0.986
_refine_diff_density_rms 0.111
_refine_ls_extinction_method none
_refine_ls_goodness_of_fit_ref 1.034
_refine_ls_hydrogen_treatment mixed
_refine_ls_matrix_type full
_refine_ls_number_parameters 506
_refine_ls_number_reflns 5642
_refine_ls_number_restraints 11
_refine_ls_restrained_S_all 1.034
_refine_ls_R_factor_all 0.0342
_refine_ls_R_factor_gt 0.0324
_refine_ls_shift/su_max 0.001
_refine_ls_shift/su_mean 0.000
_refine_ls_structure_factor_coef Fsqd
_refine_ls_weighting_details 'calc w=1/[\s^2^(Fo^2^)+(0.0431P)^2^+5.2550P] where P=(Fo^2^+2Fc^2^)/3'
_refine_ls_weighting_scheme calc
_refine_ls_wR_factor_gt 0.0841
_refine_ls_wR_factor_ref 0.0858
_reflns_number_gt 5340
_reflns_number_total 5642
_reflns_threshold_expression >2sigma(I)
_cod_data_source_file b500944h.txt
_cod_data_source_block 1alpha
_cod_depositor_comments
;
The following automatic conversions were performed:
'_symmetry_cell_setting' value 'Monoclinic' changed to 'monoclinic'
according to '/home/saulius/struct/CIF-dictionaries/cif_core.dic'
dictionary named 'cif_core.dic' version 2.4.1 from 2010-06-29.

Automatic conversion script
Id: cif_fix_enum 1527 2010-12-29 10:47:43Z saulius 
;
_cod_original_cell_volume 3521.9(12)
_cod_original_sg_symbol_H-M P2(1)/c
_cod_database_code 7008283

loop_
_symmetry_equiv_pos_as_xyz
'x, y, z'
'-x, y+1/2, -z+1/2'
'-x, -y, -z'
'x, -y-1/2, z-1/2'

loop_
_atom_site_label
_atom_site_type_symbol
_atom_site_fract_x
_atom_site_fract_y
_atom_site_fract_z
_atom_site_U_iso_or_equiv
_atom_site_adp_type
_atom_site_occupancy
_atom_site_symmetry_multiplicity
_atom_site_calc_flag
_atom_site_refinement_flags
_atom_site_disorder_assembly
_atom_site_disorder_group
Ru4A Ru 0.269458(17) 0.447392(12) 0.043542(14) 0.01138(8) Uani 1 1 d . . .
C1A C 0.3218(2) 0.39739(19) -0.0542(2) 0.0187(6) Uani 1 1 d . . .
H1C H 0.386(3) 0.3720(18) -0.037(2) 0.009(7) Uiso 1 1 d . . .
B2A B 0.3347(3) 0.4843(2) -0.0611(2) 0.0180(7) Uani 1 1 d . . .
H2C H 0.409(2) 0.5096(17) -0.042(2) 0.008(7) Uiso 1 1 d . . .
B3A B 0.2202(3) 0.35418(19) -0.0751(2) 0.0183(7) Uani 1 1 d . . .
H3C H 0.226(3) 0.295(2) -0.064(2) 0.024(9) Uiso 1 1 d . . .
B5A B 0.2454(3) 0.4156(2) -0.1733(2) 0.0191(7) Uani 1 1 d D . .
H5C H 0.277(2) 0.3893(17) -0.219(2) 0.018(8) Uiso 1 1 d D . .
C6A C 0.2359(2) 0.54245(17) -0.0652(2) 0.0173(6) Uani 1 1 d . . .
H6C H 0.262(3) 0.589(2) -0.036(2) 0.019(8) Uiso 1 1 d . . .
B7A B 0.1141(3) 0.4080(2) -0.0691(2) 0.0173(7) Uani 1 1 d D . .
H7C H 0.061(2) 0.3782(18) -0.044(2) 0.020(8) Uiso 1 1 d D . .
B8A B 0.1143(3) 0.3859(2) -0.1814(2) 0.0174(7) Uani 1 1 d D . .
H8C H 0.073(3) 0.3373(15) -0.226(2) 0.031(10) Uiso 1 1 d D . .
B9A B 0.2396(3) 0.5242(2) -0.1707(2) 0.0209(7) Uani 1 1 d D . .
H9C H 0.280(3) 0.5632(18) -0.199(3) 0.034(10) Uiso 1 1 d D . .
B10A B 0.1285(3) 0.51017(19) -0.0550(2) 0.0177(7) Uani 1 1 d . . .
H10C H 0.091(3) 0.545(2) -0.019(3) 0.035(11) Uiso 1 1 d . . .
B11A B 0.1306(3) 0.4697(2) -0.2341(2) 0.0193(7) Uani 1 1 d . . .
H11C H 0.101(3) 0.4729(19) -0.309(2) 0.020(8) Uiso 1 1 d . . .
B12A B 0.1255(3) 0.5500(2) -0.1641(2) 0.0213(7) Uani 1 1 d . . .
H12C H 0.097(3) 0.606(2) -0.187(3) 0.033(10) Uiso 1 1 d . . .
B13A B 0.0523(3) 0.4682(2) -0.1685(2) 0.0207(7) Uani 1 1 d . . .
H13C H -0.033(3) 0.473(2) -0.203(3) 0.036(10) Uiso 1 1 d . . .
C40A C 0.4026(2) 0.49687(18) 0.17279(19) 0.0203(6) Uani 1 1 d . . .
C41A C 0.3070(2) 0.52261(17) 0.1686(2) 0.0197(6) Uani 1 1 d . . .
H41A H 0.2899 0.5781 0.1581 0.024 Uiso 1 1 calc R . .
C42A C 0.2297(2) 0.47067(17) 0.16587(19) 0.0179(6) Uani 1 1 d . . .
H42A H 0.1597 0.4907 0.1531 0.021 Uiso 1 1 calc R . .
C43A C 0.2441(2) 0.39074(17) 0.16368(19) 0.0176(6) Uani 1 1 d . . .
C44A C 0.3375(3) 0.36523(18) 0.1612(2) 0.0207(6) Uani 1 1 d . . .
H44A H 0.3441 0.3106 0.1462 0.025 Uiso 1 1 calc R . .
C45A C 0.4156(2) 0.41760(19) 0.16722(19) 0.0213(7) Uani 1 1 d . . .
H45A H 0.4749 0.3988 0.1548 0.026 Uiso 1 1 calc R . .
C46A C 0.4866(3) 0.5522(2) 0.1802(2) 0.0291(8) Uani 1 1 d . . .
H46A H 0.4559 0.5973 0.1413 0.044 Uiso 1 1 calc R . .
H46B H 0.5336 0.5276 0.1573 0.044 Uiso 1 1 calc R . .
H46C H 0.5246 0.5675 0.2467 0.044 Uiso 1 1 calc R . .
C47A C 0.1609(3) 0.33709(18) 0.1633(2) 0.0209(6) Uani 1 1 d . . .
H47A H 0.0931 0.3581 0.1184 0.025 Uiso 1 1 calc R . .
C48A C 0.1704(3) 0.25660(19) 0.1311(3) 0.0325(8) Uani 1 1 d . . .
H48A H 0.1692 0.2584 0.0672 0.049 Uiso 1 1 calc R . .
H48B H 0.1127 0.2256 0.1297 0.049 Uiso 1 1 calc R . .
H48C H 0.2352 0.2340 0.1755 0.049 Uiso 1 1 calc R . .
C49A C 0.1630(3) 0.3365(2) 0.2636(3) 0.0388(9) Uani 1 1 d . . .
H49A H 0.1094 0.3023 0.2646 0.058 Uiso 1 1 calc R . .
H49B H 0.1506 0.3882 0.2805 0.058 Uiso 1 1 calc R . .
H49C H 0.2303 0.3188 0.3095 0.058 Uiso 1 1 calc R . .
Ru4B Ru 0.265903(18) 0.854901(13) 0.005908(16) 0.01472(9) Uani 1 1 d . . .
C1B C 0.4032(4) 0.8048(3) 0.1145(3) 0.0071(10) Uiso 0.50 1 d PD . .
H1D H 0.425(2) 0.8007(17) 0.1866(13) 0.008 Uiso 1 1 d D . .
B2B B 0.3563(3) 0.7435(2) 0.0391(3) 0.0274(8) Uani 1 1 d D . .
H2D H 0.331(3) 0.6999(17) 0.075(2) 0.033 Uiso 1 1 d D . .
B2BB B 0.4237(9) 0.9144(6) 0.0371(10) 0.006(2) Uiso 0.25 1 d P . .
B1BB B 0.3377(11) 0.9212(7) -0.0748(10) 0.007(2) Uiso 0.25 1 d P . .
C2BB C 0.4341(4) 0.8839(3) 0.0917(4) 0.0137(11) Uiso 0.50 1 d P . .
H2DB H 0.467(3) 0.9407(18) 0.139(2) 0.016 Uiso 1 1 d . . .
B3B B 0.3902(4) 0.9113(2) -0.0232(4) 0.0355(11) Uani 1 1 d D . .
H3D H 0.339(3) 0.954(2) -0.065(3) 0.043 Uiso 1 1 d D . .
B3BB B 0.4348(7) 0.8280(5) 0.0913(6) 0.0288(17) Uiso 0.50 1 d P . .
B5B B 0.4953(3) 0.7708(3) 0.0693(3) 0.0395(11) Uani 1 1 d . . .
H5D H 0.554(4) 0.739(2) 0.122(3) 0.047 Uiso 1 1 d . . .
C6B C 0.2898(3) 0.7621(2) -0.0871(3) 0.0331(8) Uani 1 1 d . . .
H6D H 0.214(3) 0.720(2) -0.139(3) 0.040 Uiso 1 1 d . . .
B8B B 0.4136(3) 0.7196(2) -0.0407(3) 0.0303(9) Uani 1 1 d . . .
H8D H 0.420(3) 0.659(2) -0.052(3) 0.036 Uiso 1 1 d . . .
B9B B 0.5152(4) 0.8669(3) 0.0310(4) 0.0501(14) Uani 1 1 d . . .
H9D H 0.585(4) 0.899(3) 0.068(3) 0.060 Uiso 1 1 d . . .
B10B B 0.3009(4) 0.8591(3) -0.1234(3) 0.0351(10) Uani 1 1 d D . .
H10D H 0.242(3) 0.885(2) -0.185(2) 0.042 Uiso 1 1 d D . .
B11B B 0.5039(3) 0.7880(2) -0.0406(3) 0.0255(8) Uani 1 1 d D . .
H11D H 0.573(2) 0.770(2) -0.049(3) 0.031 Uiso 1 1 d D . .
B12B B 0.3792(3) 0.7844(3) -0.1359(3) 0.0317(9) Uani 1 1 d D . .
H12D H 0.362(3) 0.766(2) -0.2080(16) 0.038 Uiso 1 1 d D . .
B13B B 0.4396(3) 0.8749(3) -0.0918(3) 0.0323(9) Uani 1 1 d D . .
H13D H 0.458(3) 0.9158(18) -0.137(2) 0.039 Uiso 1 1 d D . .
C40B C 0.1407(3) 0.80355(19) 0.0387(3) 0.0256(7) Uani 1 1 d . . .
C41B C 0.0997(2) 0.8313(2) -0.0566(2) 0.0242(7) Uani 1 1 d . . .
H41B H 0.0701 0.7944 -0.1106 0.029 Uiso 1 1 calc R . .
C42B C 0.1140(2) 0.90826(19) -0.0754(2) 0.0215(7) Uani 1 1 d . . .
H42B H 0.0956 0.9239 -0.1428 0.026 Uiso 1 1 calc R . .
C43B C 0.1701(2) 0.96016(17) -0.0013(2) 0.0161(6) Uani 1 1 d . . .
C44B C 0.2122(2) 0.93169(18) 0.0930(2) 0.0190(6) Uani 1 1 d . . .
H44B H 0.2639 0.9632 0.1448 0.023 Uiso 1 1 calc R . .
C45B C 0.1970(3) 0.85525(18) 0.1120(2) 0.0293(8) Uani 1 1 d . . .
H45B H 0.2386 0.8346 0.1771 0.035 Uiso 1 1 calc R . .
C46B C 0.1236(3) 0.7226(2) 0.0604(3) 0.0412(10) Uani 1 1 d . . .
H46D H 0.1822 0.7055 0.1179 0.062 Uiso 1 1 calc R . .
H46E H 0.1170 0.6898 0.0067 0.062 Uiso 1 1 calc R . .
H46F H 0.0606 0.7196 0.0708 0.062 Uiso 1 1 calc R . .
C47B C 0.1826(3) 1.04200(18) -0.0249(2) 0.0244(7) Uani 1 1 d . . .
H47B H 0.1951 1.0419 -0.0840 0.029 Uiso 1 1 calc R . .
C48B C 0.0822(3) 1.0850(2) -0.0473(3) 0.0378(9) Uani 1 1 d . . .
H48D H 0.0270 1.0619 -0.1029 0.057 Uiso 1 1 calc R . .
H48E H 0.0906 1.1385 -0.0610 0.057 Uiso 1 1 calc R . .
H48F H 0.0646 1.0822 0.0076 0.057 Uiso 1 1 calc R . .
C49B C 0.2726(3) 1.0832(2) 0.0524(3) 0.0323(8) Uani 1 1 d . . .
H49D H 0.3363 1.0550 0.0656 0.048 Uiso 1 1 calc R . .
H49E H 0.2609 1.0863 0.1105 0.048 Uiso 1 1 calc R . .
H49F H 0.2784 1.1348 0.0306 0.048 Uiso 1 1 calc R . .

loop_
_atom_site_aniso_label
_atom_site_aniso_U_11
_atom_site_aniso_U_22
_atom_site_aniso_U_33
_atom_site_aniso_U_23
_atom_site_aniso_U_13
_atom_site_aniso_U_12
Ru4A 0.01003(14) 0.01435(14) 0.01070(13) -0.00173(8) 0.00522(10) 0.00027(8)
C1A 0.0126(15) 0.0308(17) 0.0128(13) -0.0020(12) 0.0054(11) 0.0074(13)
B2A 0.0132(17) 0.0300(19) 0.0139(15) 0.0000(13) 0.0088(13) -0.0036(14)
B3A 0.0223(19) 0.0169(17) 0.0143(15) -0.0039(12) 0.0063(14) 0.0044(13)
B5A 0.0161(17) 0.0288(19) 0.0122(14) -0.0037(13) 0.0058(13) -0.0009(14)
C6A 0.0167(16) 0.0170(15) 0.0173(14) 0.0000(12) 0.0061(12) -0.0022(12)
B7A 0.0166(17) 0.0206(17) 0.0162(15) -0.0027(13) 0.0083(13) -0.0016(13)
B8A 0.0144(17) 0.0224(18) 0.0142(15) -0.0048(13) 0.0048(13) -0.0039(13)
B9A 0.0210(19) 0.0264(19) 0.0147(15) 0.0025(14) 0.0066(14) -0.0042(14)
B10A 0.0145(17) 0.0187(16) 0.0186(16) -0.0032(13) 0.0056(13) 0.0015(13)
B11A 0.0156(17) 0.0266(18) 0.0138(15) 0.0004(13) 0.0042(13) -0.0022(14)
B12A 0.0184(19) 0.0210(18) 0.0184(16) 0.0016(13) 0.0015(14) 0.0018(14)
B13A 0.0132(17) 0.0286(18) 0.0185(16) -0.0026(14) 0.0049(14) 0.0000(14)
C40A 0.0193(16) 0.0313(17) 0.0093(13) -0.0038(12) 0.0050(12) -0.0065(13)
C41A 0.0259(17) 0.0196(15) 0.0157(14) -0.0057(11) 0.0108(13) -0.0053(12)
C42A 0.0214(16) 0.0219(15) 0.0124(13) -0.0047(12) 0.0092(12) -0.0030(13)
C43A 0.0217(16) 0.0223(16) 0.0103(12) 0.0013(11) 0.0082(12) -0.0004(12)
C44A 0.0241(17) 0.0231(15) 0.0136(13) 0.0037(12) 0.0066(12) 0.0053(13)
C45A 0.0138(15) 0.0374(19) 0.0100(13) 0.0005(12) 0.0021(11) 0.0025(13)
C46A 0.0223(18) 0.043(2) 0.0225(16) -0.0081(14) 0.0103(14) -0.0152(15)
C47A 0.0235(17) 0.0219(15) 0.0195(14) 0.0012(12) 0.0112(13) -0.0044(13)
C48A 0.044(2) 0.0235(17) 0.0382(19) -0.0026(15) 0.0249(18) -0.0083(15)
C49A 0.055(3) 0.043(2) 0.0305(18) -0.0042(16) 0.0292(19) -0.0168(19)
Ru4B 0.01075(15) 0.01520(14) 0.01743(13) -0.00407(8) 0.00509(10) -0.00093(8)
B2B 0.021(2) 0.0264(19) 0.032(2) -0.0026(16) 0.0077(16) 0.0052(15)
B3B 0.044(3) 0.026(2) 0.052(4) -0.001(2) 0.035(3) -0.0064(19)
B5B 0.0138(19) 0.063(3) 0.039(2) 0.024(2) 0.0075(18) 0.0015(19)
C6B 0.028(2) 0.036(2) 0.039(2) -0.0108(16) 0.0176(16) -0.0025(15)
B8B 0.026(2) 0.0216(19) 0.050(2) -0.0090(17) 0.0227(19) -0.0026(15)
B9B 0.023(2) 0.073(3) 0.061(3) -0.042(3) 0.025(2) -0.020(2)
B10B 0.032(2) 0.043(3) 0.039(2) 0.0061(19) 0.025(2) 0.0067(18)
B11B 0.0198(19) 0.0269(19) 0.036(2) -0.0016(16) 0.0174(16) -0.0004(15)
B12B 0.026(2) 0.047(2) 0.0278(19) -0.0128(17) 0.0178(17) -0.0035(18)
B13B 0.028(2) 0.037(2) 0.044(2) 0.0127(19) 0.0263(19) 0.0078(18)
C40B 0.0219(17) 0.0234(17) 0.0408(19) -0.0024(14) 0.0222(15) -0.0043(13)
C41B 0.0101(15) 0.0286(17) 0.0337(17) -0.0091(14) 0.0088(13) -0.0055(13)
C42B 0.0106(15) 0.0317(17) 0.0203(15) -0.0008(13) 0.0045(12) 0.0038(13)
C43B 0.0120(14) 0.0199(15) 0.0199(14) 0.0002(12) 0.0102(12) 0.0037(11)
C44B 0.0230(17) 0.0201(15) 0.0183(14) -0.0024(12) 0.0130(13) 0.0004(12)
C45B 0.046(2) 0.0258(18) 0.0228(16) 0.0037(13) 0.0209(16) 0.0010(15)
C46B 0.046(2) 0.0256(19) 0.064(3) 0.0037(17) 0.035(2) -0.0071(16)
C47B 0.0318(19) 0.0211(16) 0.0248(16) 0.0040(12) 0.0163(15) 0.0044(13)
C48B 0.035(2) 0.0240(18) 0.043(2) -0.0011(16) 0.0047(17) 0.0091(15)
C49B 0.031(2) 0.0240(18) 0.048(2) -0.0013(15) 0.0231(18) -0.0047(14)

loop_
_atom_type_symbol
_atom_type_description
_atom_type_scat_dispersion_real
_atom_type_scat_dispersion_imag
_atom_type_scat_source
C C 0.0033 0.0016 'International Tables Vol C Tables 4.2.6.8 and 6.1.1.4'
H H 0.0000 0.0000 'International Tables Vol C Tables 4.2.6.8 and 6.1.1.4'
B B 0.0013 0.0007 'International Tables Vol C Tables 4.2.6.8 and 6.1.1.4'
Ru Ru -1.2594 0.8363 'International Tables Vol C Tables 4.2.6.8 and 6.1.1.4'

loop_
_geom_angle_atom_site_label_1
_geom_angle_atom_site_label_2
_geom_angle_atom_site_label_3
_geom_angle
_geom_angle_site_symmetry_1
_geom_angle_site_symmetry_3
_geom_angle_publ_flag
C1A Ru4A C44A 98.62(12) . . ?
C1A Ru4A C41A 146.49(12) . . ?
C44A Ru4A C41A 78.84(12) . . ?
C1A Ru4A C42A 164.82(12) . . ?
C44A Ru4A C42A 66.49(11) . . ?
C41A Ru4A C42A 37.31(11) . . ?
C1A Ru4A C45A 91.72(11) . . ?
C44A Ru4A C45A 37.33(12) . . ?
C41A Ru4A C45A 65.85(12) . . ?
C42A Ru4A C45A 78.18(11) . . ?
C1A Ru4A B10A 101.66(12) . . ?
C44A Ru4A B10A 147.58(13) . . ?
C41A Ru4A B10A 97.09(12) . . ?
C42A Ru4A B10A 90.66(12) . . ?
C45A Ru4A B10A 162.45(12) . . ?
C1A Ru4A C43A 128.50(12) . . ?
C44A Ru4A C43A 37.16(11) . . ?
C41A Ru4A C43A 67.03(11) . . ?
C42A Ru4A C43A 36.87(11) . . ?
C45A Ru4A C43A 66.88(11) . . ?
B10A Ru4A C43A 111.51(12) . . ?
C1A Ru4A B2A 40.95(13) . . ?
C44A Ru4A B2A 127.02(12) . . ?
C41A Ru4A B2A 115.38(12) . . ?
C42A Ru4A B2A 151.34(12) . . ?
C45A Ru4A B2A 99.22(12) . . ?
B10A Ru4A B2A 84.04(13) . . ?
C43A Ru4A B2A 164.18(12) . . ?
C1A Ru4A C6A 78.89(12) . . ?
C44A Ru4A C6A 167.12(12) . . ?
C41A Ru4A C6A 96.18(11) . . ?
C42A Ru4A C6A 116.28(11) . . ?
C45A Ru4A C6A 129.81(12) . . ?
B10A Ru4A C6A 44.31(12) . . ?
C43A Ru4A C6A 150.66(11) . . ?
B2A Ru4A C6A 44.58(12) . . ?
C1A Ru4A C40A 111.40(11) . . ?
C44A Ru4A C40A 66.75(12) . . ?
C41A Ru4A C40A 36.68(12) . . ?
C42A Ru4A C40A 66.56(11) . . ?
C45A Ru4A C40A 36.40(12) . . ?
B10A Ru4A C40A 126.48(12) . . ?
C43A Ru4A C40A 79.02(11) . . ?
B2A Ru4A C40A 94.23(11) . . ?
C6A Ru4A C40A 102.18(11) . . ?
C1A Ru4A B7A 81.53(12) . . ?
C44A Ru4A B7A 112.73(12) . . ?
C41A Ru4A B7A 130.62(12) . . ?
C42A Ru4A B7A 101.03(12) . . ?
C45A Ru4A B7A 148.17(13) . . ?
B10A Ru4A B7A 46.97(12) . . ?
C43A Ru4A B7A 93.16(11) . . ?
B2A Ru4A B7A 95.81(12) . . ?
C6A Ru4A B7A 79.57(12) . . ?
C40A Ru4A B7A 167.06(11) . . ?
C1A Ru4A B3A 40.25(12) . . ?
C44A Ru4A B3A 94.30(12) . . ?
C41A Ru4A B3A 170.68(12) . . ?
C42A Ru4A B3A 133.97(12) . . ?
C45A Ru4A B3A 112.20(12) . . ?
B10A Ru4A B3A 85.30(12) . . ?
C43A Ru4A B3A 103.70(11) . . ?
B2A Ru4A B3A 73.77(13) . . ?
C6A Ru4A B3A 91.81(11) . . ?
C40A Ru4A B3A 145.37(12) . . ?
B7A Ru4A B3A 46.40(12) . . ?
B2A C1A B3A 126.7(3) . . ?
B2A C1A B5A 77.6(2) . . ?
B3A C1A B5A 75.3(2) . . ?
B2A C1A Ru4A 74.33(16) . . ?
B3A C1A Ru4A 76.99(17) . . ?
B5A C1A Ru4A 115.0(2) . . ?
B2A C1A H1C 110.7(19) . . ?
B3A C1A H1C 122.6(19) . . ?
B5A C1A H1C 119.8(18) . . ?
Ru4A C1A H1C 124.8(18) . . ?
C1A B2A C6A 117.9(3) . . ?
C1A B2A B9A 112.4(3) . . ?
C6A B2A B9A 56.69(18) . . ?
C1A B2A B5A 55.33(18) . . ?
C6A B2A B5A 95.9(2) . . ?
B9A B2A B5A 58.55(18) . . ?
C1A B2A Ru4A 64.73(15) . . ?
C6A B2A Ru4A 67.80(15) . . ?
B9A B2A Ru4A 113.8(2) . . ?
B5A B2A Ru4A 97.89(17) . . ?
C1A B2A H2C 121.6(16) . . ?
C6A B2A H2C 117.9(16) . . ?
B9A B2A H2C 111.4(16) . . ?
B5A B2A H2C 131.8(16) . . ?
Ru4A B2A H2C 125.4(15) . . ?
C1A B3A B8A 113.7(3) . . ?
C1A B3A B7A 117.7(3) . . ?
B8A B3A B7A 58.80(18) . . ?
C1A B3A B5A 56.58(18) . . ?
B8A B3A B5A 59.53(18) . . ?
B7A B3A B5A 100.0(2) . . ?
C1A B3A Ru4A 62.76(15) . . ?
B8A B3A Ru4A 111.41(19) . . ?
B7A B3A Ru4A 65.42(14) . . ?
B5A B3A Ru4A 97.24(17) . . ?
C1A B3A H3C 116(2) . . ?
B8A B3A H3C 115.6(19) . . ?
B7A B3A H3C 121.5(19) . . ?
B5A B3A H3C 128.2(19) . . ?
Ru4A B3A H3C 126.3(19) . . ?
C1A B5A B11A 133.7(2) . . ?
C1A B5A B8A 100.9(2) . . ?
B11A B5A B8A 56.27(18) . . ?
C1A B5A B9A 100.1(2) . . ?
B11A B5A B9A 56.15(19) . . ?
B8A B5A B9A 103.0(2) . . ?
C1A B5A B3A 48.16(17) . . ?
B11A B5A B3A 105.5(2) . . ?
B8A B5A B3A 54.69(17) . . ?
B9A B5A B3A 119.8(2) . . ?
C1A B5A B2A 47.06(17) . . ?
B11A B5A B2A 104.2(2) . . ?
B8A B5A B2A 117.8(2) . . ?
B9A B5A B2A 54.28(17) . . ?
B3A B5A B2A 85.51(18) . . ?
C1A B5A H5C 111.1(18) . . ?
B11A B5A H5C 115.1(17) . . ?
B8A B5A H5C 120.6(18) . . ?
B9A B5A H5C 117.9(17) . . ?
B3A B5A H5C 121.1(17) . . ?
B2A B5A H5C 120.8(18) . . ?
B9A C6A B12A 62.1(2) . . ?
B9A C6A B10A 114.7(2) . . ?
B12A C6A B10A 64.4(2) . . ?
B9A C6A B2A 64.4(2) . . ?
B12A C6A B2A 121.7(2) . . ?
B10A C6A B2A 123.8(2) . . ?
B9A C6A Ru4A 119.6(2) . . ?
B12A C6A Ru4A 124.0(2) . . ?
B10A C6A Ru4A 67.04(15) . . ?
B2A C6A Ru4A 67.63(15) . . ?
B9A C6A H6C 118(2) . . ?
B12A C6A H6C 114(2) . . ?
B10A C6A H6C 116(2) . . ?
B2A C6A H6C 110(2) . . ?
Ru4A C6A H6C 111(2) . . ?
B13A B7A B8A 59.09(19) . . ?
B13A B7A B10A 60.21(19) . . ?
B8A B7A B10A 106.7(2) . . ?
B13A B7A B3A 113.1(2) . . ?
B8A B7A B3A 59.96(18) . . ?
B10A B7A B3A 117.6(2) . . ?
B13A B7A Ru4A 117.2(2) . . ?
B8A B7A Ru4A 114.4(2) . . ?
B10A B7A Ru4A 65.31(15) . . ?
B3A B7A Ru4A 68.18(15) . . ?
B13A B7A H7C 114.4(18) . . ?
B8A B7A H7C 120.7(17) . . ?
B10A B7A H7C 119.0(18) . . ?
B3A B7A H7C 118.4(18) . . ?
Ru4A B7A H7C 117.8(17) . . ?
B11A B8A B13A 61.9(2) . . ?
B11A B8A B7A 109.0(2) . . ?
B13A B8A B7A 60.19(19) . . ?
B11A B8A B3A 117.5(2) . . ?
B13A B8A B3A 115.2(2) . . ?
B7A B8A B3A 61.24(19) . . ?
B11A B8A B5A 58.61(19) . . ?
B13A B8A B5A 107.4(2) . . ?
B7A B8A B5A 106.0(2) . . ?
B3A B8A B5A 65.8(2) . . ?
B11A B8A H8C 120.4(19) . . ?
B13A B8A H8C 123(2) . . ?
B7A B8A H8C 124(2) . . ?
B3A B8A H8C 111(2) . . ?
B5A B8A H8C 121(2) . . ?
C6A B9A B12A 59.1(2) . . ?
C6A B9A B11A 105.6(2) . . ?
B12A B9A B11A 62.2(2) . . ?
C6A B9A B2A 58.86(18) . . ?
B12A B9A B2A 113.9(2) . . ?
B11A B9A B2A 117.5(3) . . ?
C6A B9A B5A 103.3(2) . . ?
B12A B9A B5A 108.2(2) . . ?
B11A B9A B5A 58.45(19) . . ?
B2A B9A B5A 67.2(2) . . ?
C6A B9A H9C 120(2) . . ?
B12A B9A H9C 122(2) . . ?
B11A B9A H9C 128(2) . . ?
B2A B9A H9C 107(2) . . ?
B5A B9A H9C 126(2) . . ?
C6A B10A B13A 104.6(2) . . ?
C6A B10A B12A 57.28(19) . . ?
B13A B10A B12A 58.58(19) . . ?
C6A B10A B7A 112.4(2) . . ?
B13A B10A B7A 58.81(19) . . ?
B12A B10A B7A 108.3(2) . . ?
C6A B10A Ru4A 68.65(15) . . ?
B13A B10A Ru4A 118.1(2) . . ?
B12A B10A Ru4A 119.3(2) . . ?
B7A B10A Ru4A 67.72(15) . . ?
C6A B10A H10C 120(2) . . ?
B13A B10A H10C 120(2) . . ?
B12A B10A H10C 115(2) . . ?
B7A B10A H10C 124(2) . . ?
Ru4A B10A H10C 115(2) . . ?
B8A B11A B9A 117.6(2) . . ?
B8A B11A B5A 65.1(2) . . ?
B9A B11A B5A 65.4(2) . . ?
B8A B11A B13A 59.2(2) . . ?
B9A B11A B13A 108.3(2) . . ?
B5A B11A B13A 110.4(2) . . ?
B8A B11A B12A 109.5(2) . . ?
B9A B11A B12A 58.7(2) . . ?
B5A B11A B12A 111.0(2) . . ?
B13A B11A B12A 58.8(2) . . ?
B8A B11A H11C 119.0(18) . . ?
B9A B11A H11C 116.5(19) . . ?
B5A B11A H11C 117.8(19) . . ?
B13A B11A H11C 123.9(19) . . ?
B12A B11A H11C 121.4(18) . . ?
C6A B12A B9A 58.86(19) . . ?
C6A B12A B13A 106.8(2) . . ?
B9A B12A B13A 110.1(3) . . ?
C6A B12A B11A 103.1(2) . . ?
B9A B12A B11A 59.1(2) . . ?
B13A B12A B11A 60.60(19) . . ?
C6A B12A B10A 58.28(19) . . ?
B9A B12A B10A 107.1(2) . . ?
B13A B12A B10A 60.33(19) . . ?
B11A B12A B10A 105.4(2) . . ?
C6A B12A H12C 117(2) . . ?
B9A B12A H12C 118(2) . . ?
B13A B12A H12C 127(2) . . ?
B11A B12A H12C 129(2) . . ?
B10A B12A H12C 121(2) . . ?
B8A B13A B12A 110.8(2) . . ?
B8A B13A B7A 60.72(19) . . ?
B12A B13A B7A 112.2(2) . . ?
B8A B13A B10A 108.6(2) . . ?
B12A B13A B10A 61.1(2) . . ?
B7A B13A B10A 60.98(19) . . ?
B8A B13A B11A 58.88(19) . . ?
B12A B13A B11A 60.6(2) . . ?
B7A B13A B11A 107.1(2) . . ?
B10A B13A B11A 106.0(2) . . ?
B8A B13A H13C 121(2) . . ?
B12A B13A H13C 118(2) . . ?
B7A B13A H13C 121(2) . . ?
B10A B13A H13C 123(2) . . ?
B11A B13A H13C 123.0(19) . . ?
C45A C40A C41A 117.5(3) . . ?
C45A C40A C46A 121.1(3) . . ?
C41A C40A C46A 121.4(3) . . ?
C45A C40A Ru4A 69.82(17) . . ?
C41A C40A Ru4A 69.02(16) . . ?
C46A C40A Ru4A 131.2(2) . . ?
C40A C41A C42A 121.5(3) . . ?
C40A C41A Ru4A 74.30(17) . . ?
C42A C41A Ru4A 71.79(16) . . ?
C40A C41A H41A 119.0 . . ?
C42A C41A H41A 119.0 . . ?
Ru4A C41A H41A 119.0 . . ?
C43A C42A C41A 121.1(3) . . ?
C43A C42A Ru4A 73.02(16) . . ?
C41A C42A Ru4A 70.90(16) . . ?
C43A C42A H42A 119.0 . . ?
C41A C42A H42A 119.0 . . ?
Ru4A C42A H42A 119.0 . . ?
C42A C43A C44A 117.2(3) . . ?
C42A C43A C47A 119.5(3) . . ?
C44A C43A C47A 123.3(3) . . ?
C42A C43A Ru4A 70.11(16) . . ?
C44A C43A Ru4A 69.17(16) . . ?
C47A C43A Ru4A 131.5(2) . . ?
C45A C44A C43A 121.1(3) . . ?
C45A C44A Ru4A 72.36(17) . . ?
C43A C44A Ru4A 73.67(17) . . ?
C45A C44A H44A 119.2 . . ?
C43A C44A H44A 119.2 . . ?
Ru4A C44A H44A 119.2 . . ?
C40A C45A C44A 121.5(3) . . ?
C40A C45A Ru4A 73.78(18) . . ?
C44A C45A Ru4A 70.30(17) . . ?
C40A C45A H45A 118.8 . . ?
C44A C45A H45A 118.8 . . ?
Ru4A C45A H45A 118.8 . . ?
C40A C46A H46A 109.5 . . ?
C40A C46A H46B 109.5 . . ?
H46A C46A H46B 109.5 . . ?
C40A C46A H46C 109.5 . . ?
H46A C46A H46C 109.5 . . ?
H46B C46A H46C 109.5 . . ?
C43A C47A C48A 113.7(3) . . ?
C43A C47A C49A 108.3(3) . . ?
C48A C47A C49A 110.9(3) . . ?
C43A C47A H47A 107.9 . . ?
C48A C47A H47A 107.9 . . ?
C49A C47A H47A 107.9 . . ?
C47A C48A H48A 109.5 . . ?
C47A C48A H48B 109.5 . . ?
H48A C48A H48B 109.5 . . ?
C47A C48A H48C 109.5 . . ?
H48A C48A H48C 109.5 . . ?
H48B C48A H48C 109.5 . . ?
C47A C49A H49A 109.5 . . ?
C47A C49A H49B 109.5 . . ?
H49A C49A H49B 109.5 . . ?
C47A C49A H49C 109.5 . . ?
H49A C49A H49C 109.5 . . ?
H49B C49A H49C 109.5 . . ?
C1B Ru4B C41B 136.77(17) . . ?
C1B Ru4B C42B 165.79(16) . . ?
C41B Ru4B C42B 37.34(12) . . ?
C1B Ru4B C45B 88.18(17) . . ?
C41B Ru4B C45B 66.24(13) . . ?
C42B Ru4B C45B 77.71(13) . . ?
C1B Ru4B B3B 78.1(2) . . ?
C41B Ru4B B3B 143.01(18) . . ?
C42B Ru4B B3B 111.94(17) . . ?
C45B Ru4B B3B 140.81(16) . . ?
C1B Ru4B B1BB 99.4(4) . . ?
C41B Ru4B B1BB 121.0(4) . . ?
C42B Ru4B B1BB 91.9(4) . . ?
C45B Ru4B B1BB 148.1(3) . . ?
C1B Ru4B C40B 102.38(17) . . ?
C41B Ru4B C40B 37.37(13) . . ?
C42B Ru4B C40B 67.08(12) . . ?
C45B Ru4B C40B 36.77(13) . . ?
B3B Ru4B C40B 177.21(14) . . ?
B1BB Ru4B C40B 158.0(4) . . ?
C1B Ru4B C44B 101.81(15) . . ?
C41B Ru4B C44B 78.50(12) . . ?
C42B Ru4B C44B 65.71(11) . . ?
C45B Ru4B C44B 36.60(11) . . ?
B3B Ru4B C44B 110.60(14) . . ?
B1BB Ru4B C44B 111.7(3) . . ?
C40B Ru4B C44B 66.62(11) . . ?
C1B Ru4B B10B 103.62(18) . . ?
C41B Ru4B B10B 102.39(15) . . ?
C42B Ru4B B10B 90.57(14) . . ?
C45B Ru4B B10B 167.83(16) . . ?
B3B Ru4B B10B 47.14(19) . . ?
B1BB Ru4B B10B 33.7(3) . . ?
C40B Ru4B B10B 134.89(16) . . ?
C44B Ru4B B10B 140.00(14) . . ?
C41B Ru4B B3BB 155.5(2) . . ?
C42B Ru4B B3BB 166.9(2) . . ?
C45B Ru4B B3BB 105.2(2) . . ?
B3B Ru4B B3BB 57.7(3) . . ?
B1BB Ru4B B3BB 78.9(5) . . ?
C40B Ru4B B3BB 122.8(2) . . ?
C44B Ru4B B3BB 108.8(2) . . ?
B10B Ru4B B3BB 87.0(2) . . ?
C1B Ru4B C2BB 40.51(19) . . ?
C41B Ru4B C2BB 170.90(16) . . ?
C42B Ru4B C2BB 142.05(16) . . ?
C45B Ru4B C2BB 104.77(17) . . ?
B3B Ru4B C2BB 44.0(2) . . ?
B1BB Ru4B C2BB 65.7(4) . . ?
C40B Ru4B C2BB 135.26(17) . . ?
C44B Ru4B C2BB 93.39(16) . . ?
B10B Ru4B C2BB 86.46(19) . . ?
C1B Ru4B C43B 134.47(15) . . ?
C41B Ru4B C43B 67.19(12) . . ?
C45B Ru4B C43B 66.01(11) . . ?
B3B Ru4B C43B 98.30(14) . . ?
B1BB Ru4B C43B 87.6(4) . . ?
C40B Ru4B C43B 79.38(11) . . ?
B10B Ru4B C43B 106.32(14) . . ?
B3BB Ru4B C43B 132.2(2) . . ?
C2BB Ru4B C43B 108.54(16) . . ?
C41B Ru4B B2B 110.21(14) . . ?
C42B Ru4B B2B 145.13(13) . . ?
C45B Ru4B B2B 102.66(14) . . ?
B3B Ru4B B2B 90.00(16) . . ?
B1BB Ru4B B2B 102.8(4) . . ?
C40B Ru4B B2B 92.10(14) . . ?
C44B Ru4B B2B 132.87(13) . . ?
B10B Ru4B B2B 85.05(16) . . ?
B3BB Ru4B B2B 47.5(2) . . ?
C2BB Ru4B B2B 72.29(17) . . ?
C43B Ru4B B2B 168.61(12) . . ?
C1B Ru4B C6B 82.74(17) . . ?
C41B Ru4B C6B 90.38(13) . . ?
C42B Ru4B C6B 108.15(13) . . ?
C45B Ru4B C6B 133.49(13) . . ?
B3B Ru4B C6B 81.38(15) . . ?
B1BB Ru4B C6B 78.3(3) . . ?
C40B Ru4B C6B 101.39(13) . . ?
C44B Ru4B C6B 167.76(12) . . ?
B10B Ru4B C6B 47.23(15) . . ?
B3BB Ru4B C6B 79.4(2) . . ?
C2BB Ru4B C6B 97.30(17) . . ?
C43B Ru4B C6B 142.25(13) . . ?
B2B Ru4B C6B 46.63(14) . . ?
C1B Ru4B B2BB 62.4(3) . . ?
C41B Ru4B B2BB 160.8(3) . . ?
C42B Ru4B B2BB 124.2(3) . . ?
C45B Ru4B B2BB 121.8(3) . . ?
B1BB Ru4B B2BB 42.3(5) . . ?
C40B Ru4B B2BB 157.2(3) . . ?
C44B Ru4B B2BB 98.5(3) . . ?
B10B Ru4B B2BB 67.6(4) . . ?
B3BB Ru4B B2BB 43.3(4) . . ?
C43B Ru4B B2BB 99.1(3) . . ?
B2B Ru4B B2BB 85.8(3) . . ?
C6B Ru4B B2BB 93.7(3) . . ?
B3BB C1B B2B 99.8(8) . . ?
B2B C1B C2BB 122.6(4) . . ?
B3BB C1B B5B 50.3(7) . . ?
B2B C1B B5B 68.7(3) . . ?
C2BB C1B B5B 83.5(4) . . ?
B3BB C1B Ru4B 86.9(7) . . ?
B2B C1B Ru4B 74.0(2) . . ?
C2BB C1B Ru4B 73.3(3) . . ?
B5B C1B Ru4B 113.7(3) . . ?
B3BB C1B H1D 123.4(19) . . ?
B2B C1B H1D 128.3(17) . . ?
C2BB C1B H1D 108.9(17) . . ?
B5B C1B H1D 116.7(17) . . ?
Ru4B C1B H1D 129.5(17) . . ?
C1B B2B B8B 120.7(4) . . ?
C1B B2B C6B 124.4(3) . . ?
B8B B2B C6B 59.1(2) . . ?
B8B B2B B3BB 96.9(4) . . ?
C6B B2B B3BB 106.3(3) . . ?
C1B B2B B5B 63.3(3) . . ?
B8B B2B B5B 59.9(2) . . ?
C6B B2B B5B 104.3(3) . . ?
C1B B2B Ru4B 66.1(2) . . ?
B8B B2B Ru4B 115.2(2) . . ?
C6B B2B Ru4B 66.88(17) . . ?
B3BB B2B Ru4B 66.0(3) . . ?
B5B B2B Ru4B 106.1(2) . . ?
C1B B2B H2D 104(2) . . ?
B8B B2B H2D 122(2) . . ?
C6B B2B H2D 123(2) . . ?
B3BB B2B H2D 128(2) . . ?
B5B B2B H2D 126(2) . . ?
Ru4B B2B H2D 116(2) . . ?
B3B B2BB C2BB 137.3(14) . . ?
B3B B2BB B9B 90.3(10) . . ?
C2BB B2BB B9B 85.9(9) . . ?
C2BB B2BB B1BB 137.3(12) . . ?
B9B B2BB B1BB 104.4(8) . . ?
B3B B2BB B3BB 111.9(11) . . ?
B9B B2BB B3BB 69.6(6) . . ?
B1BB B2BB B3BB 116.9(9) . . ?
B3B B2BB Ru4B 72.0(8) . . ?
C2BB B2BB Ru4B 73.5(8) . . ?
B9B B2BB Ru4B 120.0(6) . . ?
B1BB B2BB Ru4B 65.4(6) . . ?
B3BB B2BB Ru4B 65.9(5) . . ?
B3B B2BB H2DB 164.1(17) . . ?
C2BB B2BB H2DB 53.6(14) . . ?
B9B B2BB H2DB 103.2(15) . . ?
B1BB B2BB H2DB 151.0(15) . . ?
B3BB B2BB H2DB 81.2(14) . . ?
Ru4B B2BB H2DB 107.3(14) . . ?
B3B B1BB B10B 110.8(13) . . ?
B10B B1BB B2BB 119.2(10) . . ?
B3B B1BB B13B 65.8(9) . . ?
B10B B1BB B13B 72.2(6) . . ?
B2BB B1BB B13B 79.8(8) . . ?
B3B B1BB Ru4B 78.7(9) . . ?
B10B B1BB Ru4B 73.6(6) . . ?
B2BB B1BB Ru4B 72.3(7) . . ?
B13B B1BB Ru4B 116.0(7) . . ?
B3B B1BB H3D 92(4) . . ?
B10B B1BB H3D 157(4) . . ?
B2BB B1BB H3D 83(4) . . ?
B13B B1BB H3D 124(5) . . ?
Ru4B B1BB H3D 108(5) . . ?
B2BB C2BB B3BB 123.6(10) . . ?
B2BB C2BB C1B 138.7(9) . . ?
B3BB C2BB B3B 106.2(6) . . ?
C1B C2BB B3B 118.7(4) . . ?
B2BB C2BB B9B 62.0(8) . . ?
B3BB C2BB B9B 79.7(6) . . ?
C1B C2BB B9B 106.2(4) . . ?
B3B C2BB B9B 62.5(3) . . ?
B2BB C2BB Ru4B 82.7(8) . . ?
B3BB C2BB Ru4B 77.5(6) . . ?
C1B C2BB Ru4B 66.2(3) . . ?
B3B C2BB Ru4B 67.0(2) . . ?
B9B C2BB Ru4B 114.7(3) . . ?
B2BB C2BB H2DB 87.0(17) . . ?
B3BB C2BB H2DB 145.6(17) . . ?
C1B C2BB H2DB 133.0(16) . . ?
B3B C2BB H2DB 106.3(16) . . ?
B9B C2BB H2DB 105.9(16) . . ?
Ru4B C2BB H2DB 126.3(16) . . ?
B2BB B3B B1BB 151.7(13) . . ?
B2BB B3B B13B 122.4(9) . . ?
B1BB B3B B13B 85.6(9) . . ?
B1BB B3B C2BB 146.8(10) . . ?
B13B B3B C2BB 120.0(4) . . ?
B2BB B3B B10B 148.2(9) . . ?
B13B B3B B10B 65.5(3) . . ?
C2BB B3B B10B 125.6(3) . . ?
B2BB B3B B9B 61.5(9) . . ?
B1BB B3B B9B 146.8(9) . . ?
B13B B3B B9B 61.3(3) . . ?
C2BB B3B B9B 61.6(3) . . ?
B10B B3B B9B 113.2(3) . . ?
B2BB B3B Ru4B 86.7(8) . . ?
B1BB B3B Ru4B 79.3(9) . . ?
B13B B3B Ru4B 123.6(3) . . ?
C2BB B3B Ru4B 69.1(2) . . ?
B10B B3B Ru4B 66.9(2) . . ?
B9B B3B Ru4B 115.7(3) . . ?
B2BB B3B H3D 123(3) . . ?
B13B B3B H3D 106(2) . . ?
C2BB B3B H3D 134(2) . . ?
B10B B3B H3D 77(3) . . ?
B9B B3B H3D 153(3) . . ?
Ru4B B3B H3D 91(2) . . ?
C1B B3BB C2BB 120.0(11) . . ?
C1B B3BB B5B 104.8(9) . . ?
C2BB B3BB B5B 134.4(9) . . ?
C1B B3BB B2BB 136.1(10) . . ?
B5B B3BB B2BB 116.2(7) . . ?
C1B B3BB B2B 54.9(6) . . ?
C2BB B3BB B2B 143.7(8) . . ?
B5B B3BB B2B 69.8(4) . . ?
B2BB B3BB B2B 126.0(7) . . ?
C1B B3BB B9B 170.4(10) . . ?
C2BB B3BB B9B 69.5(6) . . ?
B5B B3BB B9B 65.8(4) . . ?
B2BB B3BB B9B 52.2(5) . . ?
B2B B3BB B9B 117.7(5) . . ?
C1B B3BB Ru4B 72.6(7) . . ?
C2BB B3BB Ru4B 77.6(6) . . ?
B5B B3BB Ru4B 126.9(5) . . ?
B2BB B3BB Ru4B 70.8(5) . . ?
B2B B3BB Ru4B 66.6(3) . . ?
B9B B3BB Ru4B 111.0(4) . . ?
C2BB B3BB H1D 106.7(12) . . ?
B5B B3BB H1D 107.1(12) . . ?
B2BB B3BB H1D 133.4(12) . . ?
B2B B3BB H1D 83.8(11) . . ?
B9B B3BB H1D 149.7(12) . . ?
Ru4B B3BB H1D 96.7(11) . . ?
B3BB B5B B11B 112.9(4) . . ?
B11B B5B C1B 130.9(3) . . ?
B3BB B5B B8B 109.8(4) . . ?
B11B B5B B8B 58.2(2) . . ?
C1B B5B B8B 103.2(3) . . ?
B3BB B5B B9B 68.3(4) . . ?
B11B B5B B9B 57.2(2) . . ?
C1B B5B B9B 93.2(3) . . ?
B8B B5B B9B 105.8(3) . . ?
B3BB B5B B2B 64.4(4) . . ?
B11B B5B B2B 106.7(3) . . ?
C1B B5B B2B 48.0(2) . . ?
B8B B5B B2B 57.0(2) . . ?
B9B B5B B2B 115.7(3) . . ?
B3BB B5B H5D 123(2) . . ?
B11B B5B H5D 119(2) . . ?
C1B B5B H5D 110(2) . . ?
B8B B5B H5D 117(2) . . ?
B9B B5B H5D 123(2) . . ?
B2B B5B H5D 118(2) . . ?
B8B C6B B12B 59.4(2) . . ?
B8B C6B B2B 59.9(2) . . ?
B12B C6B B2B 110.3(3) . . ?
B8B C6B B10B 108.5(3) . . ?
B12B C6B B10B 59.6(2) . . ?
B2B C6B B10B 115.3(3) . . ?
B8B C6B Ru4B 115.4(2) . . ?
B12B C6B Ru4B 115.6(2) . . ?
B2B C6B Ru4B 66.48(16) . . ?
B10B C6B Ru4B 65.35(17) . . ?
B8B C6B H6D 116.8(18) . . ?
B12B C6B H6D 115.2(18) . . ?
B2B C6B H6D 120.3(18) . . ?
B10B C6B H6D 120.2(18) . . ?
Ru4B C6B H6D 120.0(18) . . ?
B12B B8B B11B 60.7(2) . . ?
B12B B8B C6B 60.3(2) . . ?
B11B B8B C6B 108.7(3) . . ?
B12B B8B B2B 112.0(3) . . ?
B11B B8B B2B 112.6(3) . . ?
C6B B8B B2B 61.0(2) . . ?
B12B B8B B5B 107.8(3) . . ?
B11B B8B B5B 58.9(2) . . ?
C6B B8B B5B 108.1(3) . . ?
B2B B8B B5B 63.2(2) . . ?
B12B B8B H8D 121(2) . . ?
B11B B8B H8D 124(2) . . ?
C6B B8B H8D 119(2) . . ?
B2B B8B H8D 116(2) . . ?
B5B B8B H8D 124(2) . . ?
B2BB B9B B11B 126.5(6) . . ?
B2BB B9B B13B 82.5(6) . . ?
B11B B9B B13B 61.5(2) . . ?
B11B B9B C2BB 123.7(4) . . ?
B13B B9B C2BB 108.0(4) . . ?
B11B B9B B3B 103.6(3) . . ?
B13B B9B B3B 54.4(3) . . ?
C2BB B9B B3B 55.9(3) . . ?
B2BB B9B B5B 102.7(5) . . ?
B11B B9B B5B 59.4(3) . . ?
B13B B9B B5B 108.1(3) . . ?
C2BB B9B B5B 76.4(3) . . ?
B3B B9B B5B 106.7(3) . . ?
B2BB B9B B3BB 58.2(5) . . ?
B11B B9B B3BB 96.4(4) . . ?
B13B B9B B3BB 109.5(4) . . ?
B3B B9B B3BB 72.2(3) . . ?
B5B B9B B3BB 45.9(3) . . ?
B2BB B9B H9D 107(3) . . ?
B11B B9B H9D 125(3) . . ?
B13B B9B H9D 123(3) . . ?
C2BB B9B H9D 107(3) . . ?
B3B B9B H9D 123(3) . . ?
B5B B9B H9D 123(3) . . ?
B3BB B9B H9D 123(3) . . ?
B1BB B10B B12B 123.6(7) . . ?
B12B B10B B3B 102.3(3) . . ?
B1BB B10B C6B 132.1(7) . . ?
B12B B10B C6B 59.0(2) . . ?
B3B B10B C6B 109.4(3) . . ?
B1BB B10B B13B 65.9(7) . . ?
B12B B10B B13B 59.2(2) . . ?
B3B B10B B13B 52.9(2) . . ?
C6B B10B B13B 106.2(3) . . ?
B1BB B10B Ru4B 72.7(6) . . ?
B12B B10B Ru4B 116.8(3) . . ?
B3B B10B Ru4B 65.98(19) . . ?
C6B B10B Ru4B 67.42(17) . . ?
B13B B10B Ru4B 112.3(3) . . ?
B1BB B10B H10D 98(2) . . ?
B12B B10B H10D 120(2) . . ?
B3B B10B H10D 124(2) . . ?
C6B B10B H10D 122(2) . . ?
B13B B10B H10D 122(2) . . ?
Ru4B B10B H10D 115(2) . . ?
B9B B11B B8B 114.7(3) . . ?
B9B B11B B5B 63.4(3) . . ?
B8B B11B B5B 62.9(2) . . ?
B9B B11B B12B 110.6(3) . . ?
B8B B11B B12B 59.5(2) . . ?
B5B B11B B12B 110.0(3) . . ?
B9B B11B B13B 59.8(3) . . ?
B8B B11B B13B 109.8(3) . . ?
B5B B11B B13B 110.0(3) . . ?
B12B B11B B13B 60.7(2) . . ?
B9B B11B H11D 117(2) . . ?
B8B B11B H11D 120.1(19) . . ?
B5B B11B H11D 119(2) . . ?
B12B B11B H11D 123(2) . . ?
B13B B11B H11D 121.2(19) . . ?
B8B B12B C6B 60.3(2) . . ?
B8B B12B B11B 59.7(2) . . ?
C6B B12B B11B 107.9(3) . . ?
B8B B12B B10B 110.7(3) . . ?
C6B B12B B10B 61.4(2) . . ?
B11B B12B B10B 110.0(3) . . ?
B8B B12B B13B 109.3(3) . . ?
C6B B12B B13B 110.5(3) . . ?
B11B B12B B13B 59.8(2) . . ?
B10B B12B B13B 62.3(2) . . ?
B8B B12B H12D 122(2) . . ?
C6B B12B H12D 118(2) . . ?
B11B B12B H12D 126(2) . . ?
B10B B12B H12D 117(2) . . ?
B13B B12B H12D 122(2) . . ?
B3B B13B B9B 64.4(3) . . ?
B9B B13B B1BB 92.9(5) . . ?
B3B B13B B11B 109.1(3) . . ?
B9B B13B B11B 58.7(3) . . ?
B1BB B13B B11B 128.7(5) . . ?
B3B B13B B12B 108.7(3) . . ?
B9B B13B B12B 108.7(3) . . ?
B1BB B13B B12B 99.5(5) . . ?
B11B B13B B12B 59.5(2) . . ?
B3B B13B B10B 61.6(3) . . ?
B9B B13B B10B 112.5(3) . . ?
B11B B13B B10B 106.6(3) . . ?
B12B B13B B10B 58.4(2) . . ?
B3B B13B H13D 116(2) . . ?
B9B B13B H13D 122(2) . . ?
B1BB B13B H13D 103(2) . . ?
B11B B13B H13D 128(2) . . ?
B12B B13B H13D 123(2) . . ?
B10B B13B H13D 116(2) . . ?
C45B C40B C41B 117.5(3) . . ?
C45B C40B C46B 121.3(3) . . ?
C41B C40B C46B 121.2(3) . . ?
C45B C40B Ru4B 71.34(19) . . ?
C41B C40B Ru4B 69.82(17) . . ?
C46B C40B Ru4B 130.5(2) . . ?
C42B C41B C40B 120.4(3) . . ?
C42B C41B Ru4B 71.82(17) . . ?
C40B C41B Ru4B 72.82(18) . . ?
C42B C41B H41B 119.5 . . ?
C40B C41B H41B 119.5 . . ?
Ru4B C41B H41B 119.5 . . ?
C41B C42B C43B 121.8(3) . . ?
C41B C42B Ru4B 70.84(18) . . ?
C43B C42B Ru4B 73.81(17) . . ?
C41B C42B H42B 118.6 . . ?
C43B C42B H42B 118.6 . . ?
Ru4B C42B H42B 118.6 . . ?
C44B C43B C42B 117.4(3) . . ?
C44B C43B C47B 122.8(3) . . ?
C42B C43B C47B 119.9(3) . . ?
C44B C43B Ru4B 70.88(16) . . ?
C42B C43B Ru4B 69.31(16) . . ?
C47B C43B Ru4B 130.8(2) . . ?
C45B C44B C43B 120.9(3) . . ?
C45B C44B Ru4B 71.06(18) . . ?
C43B C44B Ru4B 72.67(16) . . ?
C45B C44B H44B 119.1 . . ?
C43B C44B H44B 119.1 . . ?
Ru4B C44B H44B 119.1 . . ?
C44B C45B C40B 122.1(3) . . ?
C44B C45B Ru4B 72.33(18) . . ?
C40B C45B Ru4B 71.90(18) . . ?
C44B C45B H45B 118.4 . . ?
C40B C45B H45B 118.4 . . ?
Ru4B C45B H45B 118.4 . . ?
C40B C46B H46D 109.5 . . ?
C40B C46B H46E 109.5 . . ?
H46D C46B H46E 109.5 . . ?
C40B C46B H46F 109.5 . . ?
H46D C46B H46F 109.5 . . ?
H46E C46B H46F 109.5 . . ?
C43B C47B C49B 114.1(3) . . ?
C43B C47B C48B 109.2(3) . . ?
C49B C47B C48B 110.6(3) . . ?
C43B C47B H47B 107.6 . . ?
C49B C47B H47B 107.6 . . ?
C48B C47B H47B 107.6 . . ?
C47B C48B H48D 109.5 . . ?
C47B C48B H48E 109.5 . . ?
H48D C48B H48E 109.5 . . ?
C47B C48B H48F 109.5 . . ?
H48D C48B H48F 109.5 . . ?
H48E C48B H48F 109.5 . . ?
C47B C49B H49D 109.5 . . ?
C47B C49B H49E 109.5 . . ?
H49D C49B H49E 109.5 . . ?
C47B C49B H49F 109.5 . . ?
H49D C49B H49F 109.5 . . ?
H49E C49B H49F 109.5 . . ?

loop_
_geom_bond_atom_site_label_1
_geom_bond_atom_site_label_2
_geom_bond_distance
_geom_bond_site_symmetry_2
_geom_bond_publ_flag
Ru4A C1A 2.131(3) . ?
Ru4A C44A 2.203(3) . ?
Ru4A C41A 2.213(3) . ?
Ru4A C42A 2.224(3) . ?
Ru4A C45A 2.230(3) . ?
Ru4A B10A 2.246(3) . ?
Ru4A C43A 2.262(3) . ?
Ru4A B2A 2.269(3) . ?
Ru4A C6A 2.271(3) . ?
Ru4A C40A 2.281(3) . ?
Ru4A B7A 2.287(3) . ?
Ru4A B3A 2.335(3) . ?
C1A B2A 1.544(5) . ?
C1A B3A 1.548(5) . ?
C1A B5A 1.735(4) . ?
C1A H1C 0.95(3) . ?
B2A C6A 1.722(5) . ?
B2A B9A 1.815(5) . ?
B2A B5A 2.060(5) . ?
B2A H2C 1.07(3) . ?
B3A B8A 1.799(5) . ?
B3A B7A 1.821(5) . ?
B3A B5A 2.010(5) . ?
B3A H3C 1.05(4) . ?
B5A B11A 1.788(5) . ?
B5A B8A 1.900(5) . ?
B5A B9A 1.907(5) . ?
B5A H5C 1.093(18) . ?
C6A B9A 1.681(4) . ?
C6A B12A 1.685(4) . ?
C6A B10A 1.703(5) . ?
C6A H6C 0.93(4) . ?
B7A B13A 1.768(5) . ?
B7A B8A 1.777(4) . ?
B7A B10A 1.807(5) . ?
B7A H7C 1.108(18) . ?
B8A B11A 1.742(5) . ?
B8A B13A 1.748(5) . ?
B8A H8C 1.097(18) . ?
B9A B12A 1.736(5) . ?
B9A B11A 1.742(5) . ?
B9A H9C 1.092(18) . ?
B10A B13A 1.793(5) . ?
B10A B12A 1.807(5) . ?
B10A H10C 1.10(4) . ?
B11A B13A 1.795(5) . ?
B11A B12A 1.795(5) . ?
B11A H11C 1.06(3) . ?
B12A B13A 1.761(5) . ?
B12A H12C 1.07(4) . ?
B13A H13C 1.11(4) . ?
C40A C45A 1.410(5) . ?
C40A C41A 1.415(5) . ?
C40A C46A 1.511(4) . ?
C41A C42A 1.419(4) . ?
C41A H41A 1.0000 . ?
C42A C43A 1.419(4) . ?
C42A H42A 1.0000 . ?
C43A C44A 1.424(4) . ?
C43A C47A 1.514(4) . ?
C44A C45A 1.419(5) . ?
C44A H44A 1.0000 . ?
C45A H45A 1.0000 . ?
C46A H46A 0.9800 . ?
C46A H46B 0.9800 . ?
C46A H46C 0.9800 . ?
C47A C48A 1.521(4) . ?
C47A C49A 1.535(4) . ?
C47A H47A 1.0000 . ?
C48A H48A 0.9800 . ?
C48A H48B 0.9800 . ?
C48A H48C 0.9800 . ?
C49A H49A 0.9800 . ?
C49A H49B 0.9800 . ?
C49A H49C 0.9800 . ?
Ru4B C1B 2.169(5) . ?
Ru4B C41B 2.202(3) . ?
Ru4B C42B 2.215(3) . ?
Ru4B C45B 2.234(3) . ?
Ru4B B3B 2.236(4) . ?
Ru4B B1BB 2.241(12) . ?
Ru4B C40B 2.242(3) . ?
Ru4B C44B 2.251(3) . ?
Ru4B B10B 2.251(4) . ?
Ru4B B3BB 2.269(9) . ?
Ru4B C2BB 2.270(6) . ?
Ru4B C43B 2.274(3) . ?
Ru4B B2B 2.280(4) . ?
Ru4B C6B 2.287(4) . ?
Ru4B B2BB 2.348(12) . ?
C1B B3BB 0.794(8) . ?
C1B B2B 1.520(6) . ?
C1B C2BB 1.539(7) . ?
C1B B5B 1.827(7) . ?
C1B H1D 1.027(17) . ?
B2B B8B 1.789(6) . ?
B2B C6B 1.808(5) . ?
B2B B3BB 1.831(9) . ?
B2B B5B 1.905(6) . ?
B2B H2D 1.093(18) . ?
B2BB B3B 0.854(13) . ?
B2BB C2BB 0.956(13) . ?
B2BB B9B 1.587(12) . ?
B2BB B1BB 1.66(2) . ?
B2BB B3BB 1.706(14) . ?
B2BB H2DB 1.50(3) . ?
B1BB B3B 0.855(14) . ?
B1BB B10B 1.303(13) . ?
B1BB B13B 1.780(14) . ?
B1BB H3D 0.60(4) . ?
C2BB B3BB 0.980(10) . ?
C2BB B3B 1.687(7) . ?
C2BB B9B 1.792(7) . ?
C2BB H2DB 1.21(3) . ?
B3B B13B 1.628(6) . ?
B3B B10B 1.794(7) . ?
B3B B9B 1.806(8) . ?
B3B H3D 1.063(19) . ?
B3BB B5B 1.454(10) . ?
B3BB B9B 1.883(10) . ?
B3BB H1D 1.61(2) . ?
B5B B11B 1.777(6) . ?
B5B B8B 1.847(7) . ?
B5B B9B 1.848(8) . ?
B5B H5D 1.05(5) . ?
C6B B8B 1.775(6) . ?
C6B B12B 1.776(5) . ?
C6B B10B 1.818(6) . ?
C6B H6D 1.28(4) . ?
B8B B12B 1.758(6) . ?
B8B B11B 1.762(5) . ?
B8B H8D 1.08(4) . ?
B9B B11B 1.736(6) . ?
B9B B13B 1.756(7) . ?
B9B H9D 1.09(5) . ?
B10B B12B 1.787(6) . ?
B10B B13B 1.857(6) . ?
B10B H10D 1.076(19) . ?
B11B B12B 1.780(6) . ?
B11B B13B 1.786(6) . ?
B11B H11D 1.095(19) . ?
B12B B13B 1.801(6) . ?
B12B H12D 1.086(19) . ?
B13B H13D 1.103(19) . ?
C40B C45B 1.412(5) . ?
C40B C41B 1.424(5) . ?
C40B C46B 1.502(5) . ?
C41B C42B 1.414(5) . ?
C41B H41B 1.0000 . ?
C42B C43B 1.421(4) . ?
C42B H42B 1.0000 . ?
C43B C44B 1.415(4) . ?
C43B C47B 1.510(4) . ?
C44B C45B 1.408(4) . ?
C44B H44B 1.0000 . ?
C45B H45B 1.0000 . ?
C46B H46D 0.9800 . ?
C46B H46E 0.9800 . ?
C46B H46F 0.9800 . ?
C47B C49B 1.526(5) . ?
C47B C48B 1.529(5) . ?
C47B H47B 1.0000 . ?
C48B H48D 0.9800 . ?
C48B H48E 0.9800 . ?
C48B H48F 0.9800 . ?
C49B H49D 0.9800 . ?
C49B H49E 0.9800 . ?
C49B H49F 0.9800 . ?
